data_7119784
loop_
_publ_author_name
'Lopez, Sarah'
'Rondot, Laurianne'
'Cavazza, Christine'
'Iannello, Marina'
'Boeri-Erba, Elisabetta'
'Burzlaff, Nicolai'
'Strinitz, Frank'
'Jorge-Robin, Adeline'
'Marchi-Delapierre, Caroline'
'M\'enage, St\'ephane'

_publ_section_title
;
 Efficient conversion of alkenes to chlorohydrins by a Ru-based artificial
 enzyme.
;
_journal_issue 25
_journal_name_full 'Chemical communications (Cambridge, England)'
_journal_page_first 3579
_journal_page_last 3582
_journal_paper_doi 10.1039/c6cc08873b
_journal_volume 53
_journal_year 2017
_chemical_compound_source 'synthesis as described'
_chemical_formula_moiety '2(C10 H7 Cl N4 O4 Ru), 0.5(C4 H10 O), (C H4 O)'
_chemical_formula_sum 'C23 H23 Cl2 N8 O9.5 Ru2'
_chemical_formula_weight 836.53
_chemical_name_systematic
;
 ?
;
_space_group_IT_number 15
_symmetry_cell_setting monoclinic
_symmetry_Int_Tables_number 15
_symmetry_space_group_name_Hall '-C 2yc'
_symmetry_space_group_name_H-M 'C 1 2/c 1'
_atom_sites_solution_hydrogens geom
_atom_sites_solution_primary direct
_atom_sites_solution_secondary difmap
_audit_creation_date 2016-04-21T15:04:21-00:00
_audit_creation_method 'WinGX routine CIF_UPDATE'
_audit_update_record
;
2016-04-29 deposited with the CCDC.
2017-03-08 downloaded from the CCDC.
;
_cell_angle_alpha 90
_cell_angle_beta 92.863(13)
_cell_angle_gamma 90
_cell_formula_units_Z 8
_cell_length_a 16.3947(16)
_cell_length_b 14.8749(10)
_cell_length_c 26.532(4)
_cell_measurement_reflns_used 108
_cell_measurement_temperature 150(2)
_cell_measurement_theta_max 20
_cell_measurement_theta_min 6
_cell_measurement_wavelength 0.71073
_cell_volume 6462.3(12)
_computing_cell_refinement 'EVALCCD (Duisenberg, 2003)'
_computing_data_collection 'COLLECT (Bruker-Nonius, 2002)'
_computing_data_reduction 'EVALCCD (Duisenberg, 2003)'
_computing_molecular_graphics 'Ortep-3 for Windows (Farrugia, 1997)'
_computing_publication_material 'WinGX publication routines (Farrugia, 1999)'
_computing_structure_refinement 'SHELXL-97 (Sheldrick, 1997)'
_computing_structure_solution 'SHELXS-86 (Sheldrick, 1986)'
_diffrn_ambient_temperature 150(2)
_diffrn_detector_area_resol_mean 9
_diffrn_measured_fraction_theta_full 0.999
_diffrn_measured_fraction_theta_max 0.999
_diffrn_measurement_device_type 'Bruker-Nonius KappaCCD'
_diffrn_measurement_method
;
 \f- and \w-rotations with 1.00 \% and 120 sec per frame
;
_diffrn_radiation_monochromator graphite
_diffrn_radiation_probe x-ray
_diffrn_radiation_type MoK\a
_diffrn_radiation_wavelength 0.71073
_diffrn_reflns_av_R_equivalents 0.079
_diffrn_reflns_av_unetI/netI 0.0543
_diffrn_reflns_limit_h_max 21
_diffrn_reflns_limit_h_min -21
_diffrn_reflns_limit_k_max 19
_diffrn_reflns_limit_k_min -19
_diffrn_reflns_limit_l_max 34
_diffrn_reflns_limit_l_min -34
_diffrn_reflns_number 49870
_diffrn_reflns_theta_full 27.5
_diffrn_reflns_theta_max 27.5
_diffrn_reflns_theta_min 2.74
_exptl_absorpt_coefficient_mu 1.161
_exptl_absorpt_correction_T_max 0.7456
_exptl_absorpt_correction_T_min 0.6281
_exptl_absorpt_correction_type multi-scan
_exptl_absorpt_process_details 'SADABS, Bruker-AXS, 2002'
_exptl_crystal_colour yellow
_exptl_crystal_density_diffrn 1.72
_exptl_crystal_density_method 'not measured'
_exptl_crystal_description plate
_exptl_crystal_F_000 3320
_exptl_crystal_recrystallization_method 'Vapour diffusion'
_exptl_crystal_size_max 0.2
_exptl_crystal_size_mid 0.18
_exptl_crystal_size_min 0.04
_refine_diff_density_max 1.457
_refine_diff_density_min -1.331
_refine_diff_density_rms 0.291
_refine_ls_extinction_method none
_refine_ls_goodness_of_fit_ref 1.361
_refine_ls_hydrogen_treatment constr
_refine_ls_matrix_type full
_refine_ls_number_parameters 422
_refine_ls_number_reflns 7427
_refine_ls_number_restraints 41
_refine_ls_restrained_S_all 1.358
_refine_ls_R_factor_all 0.104
_refine_ls_R_factor_gt 0.0786
_refine_ls_shift/su_max 0.002
_refine_ls_shift/su_mean 0
_refine_ls_structure_factor_coef Fsqd
_refine_ls_weighting_details 'calc w=1/[\s^2^(Fo^2^)+(0.0668P)^2^+170.6325P] where P=(Fo^2^+2Fc^2^)/3'
_refine_ls_weighting_scheme calc
_refine_ls_wR_factor_gt 0.2055
_refine_ls_wR_factor_ref 0.2252
_reflns_number_gt 5879
_reflns_number_total 7427
_reflns_threshold_expression >2sigma(I)
_cod_data_source_file c6cc08873b2.cif
_cod_data_source_block fsbu18
_cod_depositor_comments 'Adding full bibliography for 7119784.cif.'
_cod_original_sg_symbol_H-M 'C 2/c'
_cod_original_formula_sum 'C23 H23 Cl2 N8 O9.50 Ru2'
_cod_database_code 7119784

loop_
_symmetry_equiv_pos_as_xyz
'x, y, z'
'-x, y, -z+1/2'
'x+1/2, y+1/2, z'
'-x+1/2, y+1/2, -z+1/2'
'-x, -y, -z'
'x, -y, z-1/2'
'-x+1/2, -y+1/2, -z'
'x+1/2, -y+1/2, z-1/2'

loop_
_atom_site_label
_atom_site_type_symbol
_atom_site_fract_x
_atom_site_fract_y
_atom_site_fract_z
_atom_site_U_iso_or_equiv
_atom_site_adp_type
_atom_site_occupancy
_atom_site_symmetry_multiplicity
_atom_site_calc_flag
_atom_site_refinement_flags
_atom_site_disorder_assembly
_atom_site_disorder_group
C1 C 0.7028(5) 0.4681(6) 0.9907(3) 0.0149(17) Uani 1 1 d . . .
H1 H 0.7188 0.4876 0.9574 0.018 Uiso 1 1 calc R . .
C2 C 0.7025(5) 0.5513(6) 1.0262(3) 0.0165(17) Uani 1 1 d . . .
C3 C 0.6189(6) 0.2920(7) 1.1161(4) 0.030(2) Uani 1 1 d . . .
C4 C 0.5633(6) 0.4593(6) 1.1342(3) 0.0203(19) Uani 1 1 d . . .
C12 C 0.8083(6) 0.3035(6) 1.0628(4) 0.024(2) Uani 1 1 d . . .
H12 H 0.8157 0.267 1.0911 0.028 Uiso 1 1 calc R . .
C13 C 0.8592(6) 0.3043(6) 1.0219(4) 0.022(2) Uani 1 1 d . . .
H13 H 0.9064 0.2708 1.0183 0.027 Uiso 1 1 calc R . .
C14 C 0.8246(6) 0.3649(6) 0.9885(4) 0.0219(19) Uani 1 1 d . . .
H14 H 0.8431 0.3796 0.9569 0.026 Uiso 1 1 calc R . .
C22 C 0.5082(6) 0.3787(6) 1.0118(4) 0.0210(19) Uani 1 1 d . . .
H22 H 0.4683 0.3576 1.0326 0.025 Uiso 1 1 calc R . .
C23 C 0.4984(6) 0.3883(6) 0.9602(4) 0.024(2) Uani 1 1 d . . .
H23 H 0.4522 0.3743 0.94 0.029 Uiso 1 1 calc R . .
C24 C 0.5706(6) 0.4228(6) 0.9445(3) 0.0185(18) Uani 1 1 d . . .
H24 H 0.5823 0.4376 0.9116 0.022 Uiso 1 1 calc R . .
C31 C 0.7503(6) 0.7302(6) 0.9008(3) 0.0192(18) Uani 1 1 d . . .
H31 H 0.7512 0.7836 0.9225 0.023 Uiso 1 1 calc R . .
C32 C 0.6653(6) 0.6835(6) 0.9035(3) 0.0212(19) Uani 1 1 d . . .
C33 C 0.8238(7) 0.5235(7) 0.7885(4) 0.029(2) Uani 1 1 d . . .
C34 C 0.6575(6) 0.5377(6) 0.7837(4) 0.024(2) Uani 1 1 d . . .
C42 C 0.8929(6) 0.5533(7) 0.9160(4) 0.026(2) Uani 1 1 d . . .
H42 H 0.9159 0.4991 0.9065 0.031 Uiso 1 1 calc R . .
C43 C 0.9194(7) 0.6050(7) 0.9578(4) 0.031(2) Uani 1 1 d . . .
H43 H 0.9624 0.5918 0.9807 0.037 Uiso 1 1 calc R . .
C44 C 0.8697(6) 0.6783(8) 0.9581(4) 0.029(2) Uani 1 1 d . . .
H44 H 0.8718 0.7242 0.9819 0.034 Uiso 1 1 calc R . .
C52 C 0.7625(8) 0.7399(8) 0.7682(4) 0.036(3) Uani 1 1 d . . .
H52 H 0.7636 0.7135 0.7365 0.043 Uiso 1 1 calc R . .
C53 C 0.7698(9) 0.8294(8) 0.7779(4) 0.042(3) Uani 1 1 d . . .
H53 H 0.7747 0.8747 0.7541 0.051 Uiso 1 1 calc R . .
C54 C 0.7686(7) 0.8407(6) 0.8290(4) 0.028(2) Uani 1 1 d . . .
H54 H 0.7727 0.8948 0.8465 0.033 Uiso 1 1 calc R . .
C97A C -0.017(4) 0.725(3) 0.6646(9) 0.078(14) Uani 0.5 1 d PDU A 1
H97A H -0.0231 0.7637 0.6357 0.117 Uiso 0.5 1 calc PR A 1
H97B H -0.0654 0.6882 0.6663 0.117 Uiso 0.5 1 calc PR A 1
H97C H 0.0295 0.687 0.6616 0.117 Uiso 0.5 1 calc PR A 1
C98A C -0.008(3) 0.777(2) 0.7088(10) 0.072(9) Uani 0.5 1 d PDU A 1
H98A H 0.0403 0.8149 0.706 0.087 Uiso 0.5 1 calc PR A 1
H98B H -0.0544 0.8169 0.7105 0.087 Uiso 0.5 1 calc PR A 1
C97B C -0.012(4) 0.757(3) 0.6652(11) 0.091(16) Uani 0.5 1 d PDU A 2
H97D H -0.0213 0.7225 0.6347 0.136 Uiso 0.5 1 calc PR A 2
H97E H 0.0403 0.7859 0.6647 0.136 Uiso 0.5 1 calc PR A 2
H97F H -0.054 0.8009 0.6677 0.136 Uiso 0.5 1 calc PR A 2
C98B C -0.013(3) 0.699(2) 0.7069(11) 0.103(11) Uani 0.5 1 d PDU A 2
H98C H -0.0652 0.6689 0.7062 0.123 Uiso 0.5 1 calc PR A 2
H98D H 0.0285 0.6528 0.7027 0.123 Uiso 0.5 1 calc PR A 2
C100 C 0.4077(10) 0.0430(11) 0.1004(9) 0.085(7) Uani 1 1 d . . .
H10A H 0.3997 0.0587 0.1349 0.128 Uiso 1 1 calc R . .
H10B H 0.4243 -0.0188 0.0986 0.128 Uiso 1 1 calc R . .
H10C H 0.3575 0.0512 0.0807 0.128 Uiso 1 1 calc R . .
Cl1 Cl 0.74196(16) 0.42098(17) 1.16788(9) 0.0295(6) Uani 1 1 d . . .
Cl2 Cl 0.73286(16) 0.41162(15) 0.86366(9) 0.0257(5) Uani 1 1 d . . .
N11 N 0.7486(5) 0.3615(5) 1.0554(3) 0.0207(16) Uani 1 1 d . . .
N12 N 0.7599(5) 0.3987(5) 1.0094(3) 0.0161(15) Uani 1 1 d . . .
N21 N 0.5836(5) 0.4041(5) 1.0278(3) 0.0166(15) Uani 1 1 d . . .
N22 N 0.6213(4) 0.4310(5) 0.9858(3) 0.0175(15) Uani 1 1 d . . .
N41 N 0.8296(5) 0.5937(5) 0.8918(3) 0.0197(16) Uani 1 1 d . . .
N42 N 0.8163(5) 0.6721(5) 0.9173(3) 0.0215(16) Uani 1 1 d . . .
N51 N 0.7534(5) 0.6958(5) 0.8118(3) 0.0198(16) Uani 1 1 d . . .
N52 N 0.7604(5) 0.7587(5) 0.8490(3) 0.0219(17) Uani 1 1 d . . .
O1 O 0.6888(4) 0.5350(4) 1.0721(2) 0.0159(12) Uani 1 1 d . . .
O2 O 0.7151(4) 0.6251(4) 1.0087(3) 0.0249(15) Uani 1 1 d . . .
O3 O 0.5988(6) 0.2228(6) 1.1281(4) 0.053(2) Uani 1 1 d . . .
O4 O 0.5157(5) 0.4891(7) 1.1550(3) 0.045(2) Uani 1 1 d . . .
O31 O 0.6582(4) 0.6055(4) 0.8841(2) 0.0225(14) Uani 1 1 d . . .
O32 O 0.6103(4) 0.7277(5) 0.9216(3) 0.0312(17) Uani 1 1 d . . .
O33 O 0.8746(6) 0.5016(7) 0.7642(3) 0.049(2) Uani 1 1 d . . .
O34 O 0.6038(5) 0.5218(7) 0.7569(3) 0.047(2) Uani 1 1 d . . .
O99 O 0 0.7336(13) 0.75 0.084(5) Uani 1 2 d SD . .
O100 O 0.4665(6) 0.0964(6) 0.0820(5) 0.061(3) Uani 1 1 d . . .
H100 H 0.4467 0.1453 0.074 0.092 Uiso 1 1 calc R . .
Ru1 Ru 0.65027(5) 0.40764(5) 1.09641(3) 0.0177(2) Uani 1 1 d . . .
Ru2 Ru 0.74417(5) 0.56176(5) 0.83211(3) 0.0183(2) Uani 1 1 d . . .

loop_
_atom_site_aniso_label
_atom_site_aniso_U_11
_atom_site_aniso_U_22
_atom_site_aniso_U_33
_atom_site_aniso_U_23
_atom_site_aniso_U_13
_atom_site_aniso_U_12
C1 0.014(4) 0.016(4) 0.013(4) -0.005(3) -0.003(3) -0.002(3)
C2 0.021(4) 0.009(4) 0.018(4) -0.004(3) -0.002(3) 0.005(3)
C3 0.025(5) 0.029(6) 0.035(6) 0.011(5) 0.007(4) 0.004(4)
C4 0.023(5) 0.024(5) 0.014(4) 0.008(4) -0.004(4) 0.002(4)
C12 0.027(5) 0.017(5) 0.026(5) 0.001(4) -0.007(4) 0.007(4)
C13 0.017(4) 0.014(4) 0.036(5) -0.001(4) 0.000(4) 0.008(4)
C14 0.022(5) 0.019(5) 0.025(5) -0.010(4) 0.003(4) 0.001(4)
C22 0.020(4) 0.015(4) 0.028(5) -0.002(4) 0.003(4) 0.005(4)
C23 0.021(5) 0.020(5) 0.031(5) -0.005(4) -0.012(4) 0.006(4)
C24 0.027(5) 0.009(4) 0.019(4) 0.000(3) -0.002(4) 0.003(3)
C31 0.028(5) 0.012(4) 0.019(4) -0.002(3) 0.009(4) -0.004(4)
C32 0.024(5) 0.018(5) 0.022(4) 0.005(4) 0.002(4) 0.003(4)
C33 0.034(6) 0.030(5) 0.022(5) -0.002(4) 0.006(4) 0.003(5)
C34 0.034(5) 0.015(4) 0.023(5) -0.004(4) 0.007(4) -0.004(4)
C42 0.017(4) 0.024(5) 0.035(5) 0.001(4) -0.005(4) 0.000(4)
C43 0.030(5) 0.033(6) 0.028(5) 0.002(4) -0.001(4) -0.010(5)
C44 0.025(5) 0.037(6) 0.023(5) 0.003(4) -0.001(4) -0.007(5)
C52 0.062(8) 0.027(6) 0.018(5) -0.004(4) 0.000(5) -0.006(5)
C53 0.082(9) 0.023(6) 0.024(5) 0.006(4) 0.014(6) 0.000(6)
C54 0.044(6) 0.011(4) 0.029(5) -0.002(4) 0.004(5) -0.007(4)
C97A 0.11(3) 0.08(3) 0.036(15) -0.008(15) -0.001(18) 0.04(3)
C98A 0.09(2) 0.07(2) 0.050(15) -0.008(15) 0.014(16) 0.002(19)
C97B 0.09(3) 0.06(3) 0.12(3) 0.03(2) -0.03(2) -0.03(2)
C98B 0.14(3) 0.09(2) 0.08(2) 0.011(18) 0.02(2) 0.00(2)
C100 0.045(9) 0.043(9) 0.17(2) 0.004(11) 0.041(11) 0.003(7)
Cl1 0.0387(14) 0.0267(13) 0.0226(11) 0.0030(9) -0.0029(10) -0.0009(10)
Cl2 0.0394(13) 0.0149(10) 0.0232(11) -0.0011(9) 0.0049(10) 0.0003(10)
N11 0.024(4) 0.016(4) 0.022(4) 0.002(3) 0.000(3) -0.001(3)
N12 0.019(4) 0.010(3) 0.019(4) 0.002(3) 0.000(3) -0.001(3)
N21 0.023(4) 0.012(3) 0.015(3) -0.002(3) -0.001(3) -0.002(3)
N22 0.015(4) 0.017(4) 0.020(4) -0.003(3) 0.001(3) -0.002(3)
N41 0.020(4) 0.018(4) 0.022(4) -0.007(3) 0.005(3) 0.001(3)
N42 0.021(4) 0.024(4) 0.020(4) -0.004(3) 0.001(3) -0.002(3)
N51 0.033(4) 0.010(4) 0.017(4) -0.003(3) 0.004(3) -0.001(3)
N52 0.038(5) 0.010(4) 0.019(4) -0.008(3) 0.013(3) -0.004(3)
O1 0.016(3) 0.016(3) 0.015(3) -0.001(2) -0.002(2) 0.005(2)
O2 0.039(4) 0.012(3) 0.024(3) -0.002(3) 0.003(3) -0.007(3)
O3 0.049(5) 0.036(5) 0.077(7) 0.017(5) 0.017(5) -0.009(4)
O4 0.041(5) 0.066(6) 0.027(4) 0.002(4) 0.001(4) 0.017(4)
O31 0.028(4) 0.020(3) 0.021(3) -0.003(3) 0.008(3) 0.000(3)
O32 0.029(4) 0.024(4) 0.042(4) 0.001(3) 0.015(3) 0.008(3)
O33 0.055(6) 0.056(6) 0.037(5) -0.004(4) 0.015(4) 0.008(5)
O34 0.037(5) 0.078(7) 0.026(4) -0.013(4) -0.004(4) -0.001(5)
O99 0.123(16) 0.089(13) 0.040(9) 0 -0.006(9) 0
O100 0.043(5) 0.039(5) 0.101(9) -0.006(6) 0.004(5) 0.004(4)
Ru1 0.0222(4) 0.0157(4) 0.0154(3) 0.0018(3) 0.0015(3) 0.0005(3)
Ru2 0.0270(4) 0.0126(3) 0.0154(3) -0.0028(3) 0.0030(3) -0.0011(3)

loop_
_atom_type_symbol
_atom_type_description
_atom_type_scat_dispersion_real
_atom_type_scat_dispersion_imag
_atom_type_scat_source
C C 0.0033 0.0016 'International Tables Vol C Tables 4.2.6.8 and 6.1.1.4'
H H 0 0 'International Tables Vol C Tables 4.2.6.8 and 6.1.1.4'
Cl Cl 0.1484 0.1585 'International Tables Vol C Tables 4.2.6.8 and 6.1.1.4'
N N 0.0061 0.0033 'International Tables Vol C Tables 4.2.6.8 and 6.1.1.4'
O O 0.0106 0.006 'International Tables Vol C Tables 4.2.6.8 and 6.1.1.4'
Ru Ru -1.2594 0.8363 'International Tables Vol C Tables 4.2.6.8 and 6.1.1.4'

loop_
_geom_angle_atom_site_label_1
_geom_angle_atom_site_label_2
_geom_angle_atom_site_label_3
_geom_angle
_geom_angle_site_symmetry_1
_geom_angle_site_symmetry_3
N22 C1 N12 109.5(7) . .
N22 C1 C2 109.2(7) . .
N12 C1 C2 112.2(7) . .
O2 C2 O1 125.5(8) . .
O2 C2 C1 118.9(8) . .
O1 C2 C1 115.6(7) . .
O3 C3 Ru1 178.9(10) . .
O4 C4 Ru1 178.9(10) . .
N11 C12 C13 110.2(8) . .
C14 C13 C12 105.3(8) . .
N12 C14 C13 107.0(9) . .
N21 C22 C23 110.1(9) . .
C24 C23 C22 106.3(8) . .
N22 C24 C23 107.1(8) . .
N42 C31 N52 110.1(7) . .
N42 C31 C32 112.2(7) . .
N52 C31 C32 108.5(8) . .
O32 C32 O31 126.1(9) . .
O32 C32 C31 117.0(8) . .
O31 C32 C31 116.8(8) . .
O33 C33 Ru2 176.5(10) . .
O34 C34 Ru2 176.5(9) . .
N41 C42 C43 109.6(9) . .
C44 C43 C42 106.5(10) . .
N42 C44 C43 107.6(10) . .
N51 C52 C53 109.1(9) . .
C52 C53 C54 107.6(10) . .
N52 C54 C53 106.7(9) . .
O99 C98A C97A 116(3) . .
O99 C98B C97B 117(3) . .
C12 N11 N12 105.6(8) . .
C12 N11 Ru1 136.1(7) . .
N12 N11 Ru1 118.3(6) . .
C14 N12 N11 111.8(8) . .
C14 N12 C1 129.7(8) . .
N11 N12 C1 118.5(7) . .
C22 N21 N22 105.9(7) . .
C22 N21 Ru1 136.1(6) . .
N22 N21 Ru1 118.0(6) . .
C24 N22 N21 110.6(7) . .
C24 N22 C1 129.6(8) . .
N21 N22 C1 119.6(7) . .
C42 N41 N42 106.6(8) . .
C42 N41 Ru2 136.7(7) . .
N42 N41 Ru2 116.4(6) . .
C44 N42 N41 109.7(8) . .
C44 N42 C31 130.3(9) . .
N41 N42 C31 119.8(7) . .
C52 N51 N52 106.2(8) . .
C52 N51 Ru2 134.9(7) . .
N52 N51 Ru2 118.5(6) . .
C54 N52 N51 110.2(8) . .
C54 N52 C31 131.1(8) . .
N51 N52 C31 118.4(7) . .
C2 O1 Ru1 122.3(5) . .
C32 O31 Ru2 119.5(6) . .
C98B O99 C98B 132(3) . 2_556
C98B O99 C98A 173(3) . 2_556
C98B O99 C98A 55(2) 2_556 2_556
C98B O99 C98A 55(2) . .
C98B O99 C98A 173(3) 2_556 .
C98A O99 C98A 119(3) 2_556 .
C3 Ru1 C4 90.0(4) . .
C3 Ru1 N21 94.7(4) . .
C4 Ru1 N21 95.4(3) . .
C3 Ru1 N11 94.2(4) . .
C4 Ru1 N11 175.6(4) . .
N21 Ru1 N11 85.5(3) . .
C3 Ru1 O1 177.5(4) . .
C4 Ru1 O1 92.4(3) . .
N21 Ru1 O1 84.6(3) . .
N11 Ru1 O1 83.4(3) . .
C3 Ru1 Cl1 91.5(3) . .
C4 Ru1 Cl1 90.4(3) . .
N21 Ru1 Cl1 171.5(2) . .
N11 Ru1 Cl1 88.3(2) . .
O1 Ru1 Cl1 88.97(17) . .
C33 Ru2 C34 92.7(4) . .
C33 Ru2 N51 93.9(4) . .
C34 Ru2 N51 93.8(4) . .
C33 Ru2 N41 94.3(4) . .
C34 Ru2 N41 173.0(4) . .
N51 Ru2 N41 85.7(3) . .
C33 Ru2 O31 177.4(4) . .
C34 Ru2 O31 89.9(3) . .
N51 Ru2 O31 86.2(3) . .
N41 Ru2 O31 83.1(3) . .
C33 Ru2 Cl2 90.1(3) . .
C34 Ru2 Cl2 89.6(3) . .
N51 Ru2 Cl2 174.6(2) . .
N41 Ru2 Cl2 90.4(2) . .
O31 Ru2 Cl2 89.62(19) . .

loop_
_geom_bond_atom_site_label_1
_geom_bond_atom_site_label_2
_geom_bond_distance
_geom_bond_site_symmetry_2
C1 N22 1.445(11) .
C1 N12 1.464(11) .
C1 C2 1.554(11) .
C2 O2 1.213(11) .
C2 O1 1.272(10) .
C3 O3 1.131(13) .
C3 Ru1 1.877(11) .
C4 O4 1.074(12) .
C4 Ru1 1.941(10) .
C12 N11 1.313(12) .
C12 C13 1.402(14) .
C13 C14 1.368(14) .
C14 N12 1.322(12) .
C22 N21 1.341(12) .
C22 C23 1.379(14) .
C23 C24 1.373(14) .
C24 N22 1.348(12) .
C31 N42 1.436(12) .
C31 N52 1.457(11) .
C31 C32 1.561(13) .
C32 O32 1.232(11) .
C32 O31 1.273(11) .
C33 O33 1.127(13) .
C33 Ru2 1.875(10) .
C34 O34 1.128(13) .
C34 Ru2 1.901(10) .
C42 N41 1.336(12) .
C42 C43 1.400(14) .
C43 C44 1.362(16) .
C44 N42 1.360(13) .
C52 N51 1.345(13) .
C52 C53 1.360(16) .
C53 C54 1.366(15) .
C54 N52 1.338(12) .
C97A C98A 1.41(3) .
C98A O99 1.27(3) .
C97B C98B 1.40(4) .
C98B O99 1.26(3) .
C100 O100 1.359(17) .
Cl1 Ru1 2.369(3) .
Cl2 Ru2 2.395(2) .
N11 N12 1.359(10) .
N11 Ru1 2.105(8) .
N21 N22 1.360(10) .
N21 Ru1 2.077(7) .
N41 N42 1.371(11) .
N41 Ru2 2.116(8) .
N51 N52 1.361(10) .
N51 Ru2 2.073(7) .
O1 Ru1 2.108(6) .
O31 Ru2 2.123(6) .
O99 C98B 1.26(3) 2_556
O99 C98A 1.27(3) 2_556
